data_4120208
loop_
_publ_author_name
'Zhaojin Wang'
'Hongde Ye'
'Yuguang Li'
'Yizhi Li'
'Hong Yan'

_publ_section_title
;
 Unprecedented Boron-Functionalized Carborane Derivatives by Facile and
 Selective Cobalt-Induced B-H Activation
;
_journal_name_full 'Journal of the American Chemical Society'
_journal_page_first 11289
_journal_page_last 11298
_journal_paper_doi 10.1021/ja4047075
_journal_volume 135
_journal_year 2013
_chemical_formula_moiety 'C20 H26 B10 Fe O S'
_chemical_formula_sum 'C20 H26 B10 Fe O S'
_chemical_formula_weight 478.42
_chemical_name_common 5d
_chemical_name_systematic
; 
 ? 
;
_space_group_IT_number 61
_symmetry_cell_setting orthorhombic
_symmetry_space_group_name_Hall '-P 2ac 2ab'
_symmetry_space_group_name_H-M 'P b c a'
_atom_sites_solution_hydrogens geom
_atom_sites_solution_primary direct
_atom_sites_solution_secondary difmap
_audit_creation_method SHELXL-97
_cell_angle_alpha 90.00
_cell_angle_beta 90.00
_cell_angle_gamma 90.00
_cell_formula_units_Z 8
_cell_length_a 12.276(6)
_cell_length_b 13.616(7)
_cell_length_c 27.616(14)
_cell_measurement_reflns_used 5691
_cell_measurement_temperature 291(2)
_cell_measurement_theta_max 25.13
_cell_measurement_theta_min 2.36
_cell_volume 4616(4)
_computing_cell_refinement SMART
_computing_data_collection 'SMART (Bruker, 2000)'
_computing_data_reduction 'SAINT (Bruker, 2000)'
_computing_molecular_graphics SHELXTL
_computing_publication_material SHELXTL
_computing_structure_refinement 'SHELXL-97 (Sheldrick, 1997)'
_computing_structure_solution 'SHELXS-97 (Sheldrick, 1990)'
_diffrn_ambient_temperature 291(2)
_diffrn_measured_fraction_theta_full 1.000
_diffrn_measured_fraction_theta_max 1.000
_diffrn_measurement_device_type 'Bruker Smart Apex CCD'
_diffrn_measurement_method 'phi and omega scans'
_diffrn_radiation_monochromator graphite
_diffrn_radiation_source 'fine-focus sealed tube'
_diffrn_radiation_type MoK\a
_diffrn_radiation_wavelength 0.71073
_diffrn_reflns_av_R_equivalents 0.0580
_diffrn_reflns_av_sigmaI/netI 0.0435
_diffrn_reflns_limit_h_max 15
_diffrn_reflns_limit_h_min -13
_diffrn_reflns_limit_k_max 16
_diffrn_reflns_limit_k_min -14
_diffrn_reflns_limit_l_max 34
_diffrn_reflns_limit_l_min -33
_diffrn_reflns_number 25010
_diffrn_reflns_theta_full 26.00
_diffrn_reflns_theta_max 26.00
_diffrn_reflns_theta_min 1.47
_exptl_absorpt_coefficient_mu 0.757
_exptl_absorpt_correction_T_max 0.796
_exptl_absorpt_correction_T_min 0.725
_exptl_absorpt_correction_type multi-scan
_exptl_absorpt_process_details 'SADABS; Bruker, 2000'
_exptl_crystal_colour orange-red
_exptl_crystal_density_diffrn 1.377
_exptl_crystal_description block
_exptl_crystal_F_000 1968
_exptl_crystal_size_max 0.4
_exptl_crystal_size_mid 0.4
_exptl_crystal_size_min 0.4
_refine_diff_density_max 0.271
_refine_diff_density_min -0.353
_refine_diff_density_rms 0.060
_refine_ls_extinction_method none
_refine_ls_goodness_of_fit_ref 1.050
_refine_ls_hydrogen_treatment constr
_refine_ls_matrix_type full
_refine_ls_number_parameters 298
_refine_ls_number_reflns 4537
_refine_ls_number_restraints 0
_refine_ls_restrained_S_all 1.050
_refine_ls_R_factor_all 0.0719
_refine_ls_R_factor_gt 0.0544
_refine_ls_shift/su_max 0.000
_refine_ls_shift/su_mean 0.000
_refine_ls_structure_factor_coef Fsqd
_refine_ls_weighting_details 'calc w=1/[\s^2^(Fo^2^)+(0.0650P)^2^+1.9900P] where P=(Fo^2^+2Fc^2^)/3'
_refine_ls_weighting_scheme calc
_refine_ls_wR_factor_gt 0.1220
_refine_ls_wR_factor_ref 0.1275
_reflns_number_gt 3659
_reflns_number_total 4537
_reflns_threshold_expression >2sigma(I)
_cod_data_source_file ja4047075_si_001_08.cif
_cod_data_source_block 5d
_cod_database_code 4120208

loop_
_symmetry_equiv_pos_as_xyz
'x, y, z'
'-x+1/2, -y, z+1/2'
'x+1/2, -y+1/2, -z'
'-x, y+1/2, -z+1/2'
'-x, -y, -z'
'x-1/2, y, -z-1/2'
'-x-1/2, y-1/2, z'
'x, -y-1/2, z-1/2'

loop_
_atom_site_label
_atom_site_type_symbol
_atom_site_fract_x
_atom_site_fract_y
_atom_site_fract_z
_atom_site_U_iso_or_equiv
_atom_site_adp_type
_atom_site_occupancy
_atom_site_symmetry_multiplicity
_atom_site_calc_flag
_atom_site_refinement_flags
B3 B 0.6243(3) 0.3434(3) 0.34778(14) 0.0444(9) Uani 1 1 d .
B4 B 0.5217(4) 0.4283(3) 0.35569(14) 0.0471(9) Uani 1 1 d .
H4 H 0.4491 0.4275 0.3323 0.057 Uiso 1 1 calc R
B5 B 0.5436(3) 0.3386(3) 0.39955(14) 0.0491(10) Uani 1 1 d .
H5 H 0.4846 0.2794 0.4064 0.059 Uiso 1 1 calc R
B6 B 0.6822(4) 0.3201(3) 0.40286(14) 0.0491(10) Uani 1 1 d .
H6 H 0.7160 0.2473 0.4114 0.059 Uiso 1 1 calc R
B7 B 0.5812(4) 0.5403(3) 0.37835(15) 0.0477(9) Uani 1 1 d .
H7 H 0.5459 0.6128 0.3706 0.057 Uiso 1 1 calc R
B8 B 0.5169(4) 0.4597(4) 0.41640(16) 0.0571(11) Uani 1 1 d .
H8 H 0.4391 0.4785 0.4339 0.069 Uiso 1 1 calc R
B9 B 0.6205(4) 0.3918(4) 0.44751(16) 0.0576(11) Uani 1 1 d .
H9 H 0.6135 0.3677 0.4854 0.069 Uiso 1 1 calc R
B10 B 0.7443(4) 0.4290(3) 0.42246(14) 0.0482(9) Uani 1 1 d .
H10 H 0.8197 0.4266 0.4440 0.058 Uiso 1 1 calc R
B11 B 0.7257(4) 0.5254(3) 0.38037(13) 0.0454(9) Uani 1 1 d .
H11 H 0.7857 0.5839 0.3737 0.055 Uiso 1 1 calc R
B12 B 0.6422(3) 0.5214(3) 0.43176(15) 0.0481(9) Uani 1 1 d .
H12 H 0.6476 0.5801 0.4591 0.058 Uiso 1 1 calc R
C1 C 0.7378(3) 0.4012(2) 0.36362(11) 0.0416(7) Uani 1 1 d .
H1 H 0.8041 0.3830 0.3468 0.050 Uiso 1 1 d R
C2 C 0.6450(3) 0.4663(2) 0.33604(11) 0.0407(7) Uani 1 1 d .
C3 C 0.6058(2) 0.3639(2) 0.25689(11) 0.0324(6) Uani 1 1 d .
H3 H 0.5268 0.3729 0.2543 0.039 Uiso 1 1 calc R
C4 C 0.6478(3) 0.3202(2) 0.20823(11) 0.0356(7) Uani 1 1 d .
H4A H 0.7113 0.3586 0.1980 0.043 Uiso 1 1 calc R
C5 C 0.6905(2) 0.2160(2) 0.22760(11) 0.0344(7) Uani 1 1 d .
H5A H 0.7412 0.1801 0.2066 0.041 Uiso 1 1 calc R
C6 C 0.5898(3) 0.1620(2) 0.24342(10) 0.0368(7) Uani 1 1 d .
H6A H 0.5592 0.1085 0.2275 0.044 Uiso 1 1 calc R
C7 C 0.5497(3) 0.2042(2) 0.28524(11) 0.0388(7) Uani 1 1 d .
H7A H 0.4879 0.1856 0.3025 0.047 Uiso 1 1 calc R
C8 C 0.6284(3) 0.2877(2) 0.29726(11) 0.0376(7) Uani 1 1 d .
C9 C 0.7310(3) 0.2433(2) 0.27705(11) 0.0390(7) Uani 1 1 d .
H9A H 0.7899 0.2907 0.2755 0.047 Uiso 1 1 calc R
H9B H 0.7541 0.1863 0.2954 0.047 Uiso 1 1 calc R
C10 C 0.5709(3) 0.3170(2) 0.16785(11) 0.0355(7) Uani 1 1 d .
C11 C 0.6143(2) 0.3066(2) 0.11843(11) 0.0347(6) Uani 1 1 d .
C12 C 0.7250(2) 0.3144(2) 0.10632(11) 0.0371(7) Uani 1 1 d .
H12A H 0.7856 0.3129 0.1294 0.044 Uiso 1 1 calc R
C13 C 0.7352(3) 0.3262(2) 0.05553(11) 0.0384(7) Uani 1 1 d .
H13A H 0.8032 0.3340 0.0373 0.046 Uiso 1 1 calc R
C14 C 0.6288(3) 0.3249(2) 0.03619(11) 0.0366(7) Uani 1 1 d .
H14 H 0.6103 0.3331 0.0019 0.044 Uiso 1 1 calc R
C15 C 0.5530(3) 0.3131(2) 0.07425(11) 0.0394(7) Uani 1 1 d .
H15 H 0.4735 0.3099 0.0711 0.047 Uiso 1 1 calc R
C16 C 0.6245(3) 0.5466(3) 0.13406(13) 0.0517(9) Uani 1 1 d .
H16 H 0.6078 0.5400 0.1686 0.062 Uiso 1 1 calc R
C17 C 0.7290(3) 0.5556(2) 0.11281(12) 0.0449(8) Uani 1 1 d .
H17 H 0.7984 0.5521 0.1303 0.054 Uiso 1 1 calc R
C18 C 0.7177(3) 0.5673(2) 0.06314(12) 0.0412(7) Uani 1 1 d .
H18 H 0.7779 0.5724 0.0400 0.049 Uiso 1 1 calc R
C19 C 0.6044(3) 0.5649(2) 0.05081(12) 0.0405(7) Uani 1 1 d .
H19 H 0.5723 0.5721 0.0185 0.049 Uiso 1 1 calc R
C20 C 0.5481(3) 0.5540(3) 0.09522(13) 0.0479(8) Uani 1 1 d .
H20 H 0.4687 0.5522 0.0988 0.058 Uiso 1 1 calc R
Fe1 Fe 0.64374(4) 0.43618(3) 0.085456(15) 0.03320(14) Uani 1 1 d .
O1 O 0.47041(18) 0.31967(17) 0.17485(8) 0.0442(5) Uani 1 1 d .
S1 S 0.66683(6) 0.48177(5) 0.27269(3) 0.03190(18) Uani 1 1 d .

loop_
_atom_site_aniso_label
_atom_site_aniso_U_11
_atom_site_aniso_U_22
_atom_site_aniso_U_33
_atom_site_aniso_U_23
_atom_site_aniso_U_13
_atom_site_aniso_U_12
B3 0.045(2) 0.045(2) 0.043(2) -0.0006(16) 0.0064(17) 0.0026(17)
B4 0.050(2) 0.046(2) 0.045(2) 0.0013(17) 0.0042(18) 0.0046(18)
B5 0.049(2) 0.057(3) 0.042(2) -0.0013(18) 0.0140(17) 0.0034(19)
B6 0.051(2) 0.055(2) 0.042(2) 0.0115(18) 0.0030(18) -0.0033(19)
B7 0.055(2) 0.042(2) 0.045(2) -0.0094(16) -0.0042(19) 0.0114(18)
B8 0.051(3) 0.066(3) 0.055(3) -0.009(2) 0.009(2) 0.006(2)
B9 0.067(3) 0.063(3) 0.042(2) -0.001(2) 0.004(2) 0.000(2)
B10 0.051(2) 0.054(2) 0.040(2) -0.0019(17) -0.0030(17) 0.0085(19)
B11 0.055(3) 0.046(2) 0.0348(18) -0.0032(16) -0.0006(17) 0.0023(19)
B12 0.048(2) 0.056(2) 0.040(2) 0.0015(18) 0.0045(17) 0.0040(19)
C1 0.0450(19) 0.0419(17) 0.0377(16) 0.0015(13) 0.0043(14) 0.0056(15)
C2 0.054(2) 0.0347(16) 0.0334(15) -0.0006(13) -0.0021(14) 0.0064(14)
C3 0.0244(14) 0.0336(15) 0.0393(16) -0.0032(12) -0.0014(12) -0.0005(12)
C4 0.0396(17) 0.0330(15) 0.0342(15) 0.0070(12) 0.0051(13) 0.0049(13)
C5 0.0334(16) 0.0354(16) 0.0343(15) -0.0107(12) -0.0050(12) 0.0046(13)
C6 0.0422(18) 0.0370(16) 0.0313(15) 0.0012(12) -0.0081(13) -0.0061(13)
C7 0.0427(18) 0.0401(17) 0.0334(15) 0.0104(13) -0.0027(13) -0.0002(14)
C8 0.0491(19) 0.0314(15) 0.0324(15) -0.0036(12) 0.0005(13) 0.0091(14)
C9 0.0440(18) 0.0370(16) 0.0360(16) -0.0148(13) -0.0136(13) 0.0153(14)
C10 0.0330(15) 0.0311(15) 0.0426(17) 0.0023(13) 0.0008(13) -0.0073(12)
C11 0.0354(16) 0.0326(15) 0.0360(15) -0.0006(12) -0.0056(12) -0.0032(13)
C12 0.0338(16) 0.0375(16) 0.0399(16) -0.0024(13) 0.0002(13) 0.0011(13)
C13 0.0386(17) 0.0371(17) 0.0396(16) 0.0021(13) 0.0004(13) 0.0148(14)
C14 0.0383(17) 0.0357(16) 0.0357(15) -0.0069(13) -0.0020(13) 0.0175(13)
C15 0.0414(18) 0.0416(18) 0.0353(16) -0.0035(13) -0.0028(13) -0.0007(14)
C16 0.070(3) 0.0415(19) 0.0435(19) -0.0086(15) 0.0143(17) 0.0138(17)
C17 0.059(2) 0.0310(16) 0.0446(18) 0.0010(13) -0.0081(16) 0.0011(15)
C18 0.0376(17) 0.0389(17) 0.0471(18) 0.0089(14) -0.0016(14) 0.0042(14)
C19 0.0376(16) 0.0397(17) 0.0442(17) 0.0081(14) 0.0138(14) 0.0121(14)
C20 0.046(2) 0.0448(19) 0.053(2) -0.0014(16) 0.0162(16) 0.0099(16)
Fe1 0.0384(3) 0.0326(2) 0.0286(2) -0.00143(17) 0.00472(17) 0.00139(18)
O1 0.0397(13) 0.0505(14) 0.0425(12) 0.0122(10) 0.0086(10) 0.0041(11)
S1 0.0340(4) 0.0335(4) 0.0282(3) 0.0010(3) 0.0004(3) -0.0070(3)

loop_
_atom_type_symbol
_atom_type_description
_atom_type_scat_dispersion_real
_atom_type_scat_dispersion_imag
_atom_type_scat_source
C C 0.0033 0.0016 'International Tables Vol C Tables 4.2.6.8 and 6.1.1.4'
H H 0.0000 0.0000 'International Tables Vol C Tables 4.2.6.8 and 6.1.1.4'
B B 0.0013 0.0007 'International Tables Vol C Tables 4.2.6.8 and 6.1.1.4'
Fe Fe 0.3463 0.8444 'International Tables Vol C Tables 4.2.6.8 and 6.1.1.4'
O O 0.0106 0.0060 'International Tables Vol C Tables 4.2.6.8 and 6.1.1.4'
S S 0.1246 0.1234 'International Tables Vol C Tables 4.2.6.8 and 6.1.1.4'

loop_
_geom_angle_atom_site_label_1
_geom_angle_atom_site_label_2
_geom_angle_atom_site_label_3
_geom_angle
C8 B3 C1 115.5(3)
C8 B3 B6 132.9(3)
C1 B3 B6 60.3(2)
C8 B3 B4 117.0(3)
C1 B3 B4 105.2(3)
B6 B3 B4 108.4(3)
C8 B3 C2 107.0(3)
C1 B3 C2 57.6(2)
B6 B3 C2 106.6(3)
B4 B3 C2 58.7(2)
C8 B3 B5 136.2(3)
C1 B3 B5 106.2(3)
B6 B3 B5 59.9(2)
B4 B3 B5 60.3(2)
C2 B3 B5 105.9(3)
C2 B4 B3 60.7(2)
C2 B4 B8 105.4(3)
B3 B4 B8 108.2(3)
C2 B4 B5 107.5(3)
B3 B4 B5 60.3(2)
B8 B4 B5 60.3(3)
C2 B4 B7 59.3(2)
B3 B4 B7 108.3(3)
B8 B4 B7 57.9(3)
B5 B4 B7 106.8(3)
C2 B4 H4 122.6
B3 B4 H4 120.7
B8 B4 H4 123.0
B5 B4 H4 121.8
B7 B4 H4 122.7
B6 B5 B3 59.1(2)
B6 B5 B4 107.0(3)
B3 B5 B4 59.4(2)
B6 B5 B8 108.0(3)
B3 B5 B8 106.9(3)
B4 B5 B8 59.6(2)
B6 B5 B9 59.7(3)
B3 B5 B9 107.1(3)
B4 B5 B9 108.3(3)
B8 B5 B9 61.1(3)
B6 B5 H5 122.3
B3 B5 H5 122.8
B4 B5 H5 122.1
B8 B5 H5 121.6
B9 B5 H5 121.3
C1 B6 B3 58.4(2)
C1 B6 B5 105.6(3)
B3 B6 B5 61.0(2)
C1 B6 B9 105.2(3)
B3 B6 B9 110.2(3)
B5 B6 B9 61.8(3)
C1 B6 B10 58.0(2)
B3 B6 B10 107.4(3)
B5 B6 B10 108.8(3)
B9 B6 B10 59.8(3)
C1 B6 H6 125.0
B3 B6 H6 121.0
B5 B6 H6 121.0
B9 B6 H6 121.1
B10 B6 H6 122.2
B12 B7 B8 64.4(3)
B12 B7 C2 107.7(3)
B8 B7 C2 104.5(3)
B12 B7 B11 60.7(2)
B8 B7 B11 111.5(3)
C2 B7 B11 60.4(2)
B12 B7 B4 111.0(3)
B8 B7 B4 58.9(2)
C2 B7 B4 57.1(2)
B11 B7 B4 108.5(3)
B12 B7 H7 119.0
B8 B7 H7 120.8
C2 B7 H7 124.8
B11 B7 H7 120.0
B4 B7 H7 122.2
B7 B8 B4 63.2(3)
B7 B8 B5 110.8(3)
B4 B8 B5 60.1(2)
B7 B8 B9 107.3(3)
B4 B8 B9 108.2(3)
B5 B8 B9 60.4(3)
B7 B8 B12 56.8(3)
B4 B8 B12 108.3(3)
B5 B8 B12 110.1(3)
B9 B8 B12 61.5(3)
B7 B8 H8 121.4
B4 B8 H8 120.8
B5 B8 H8 120.0
B9 B8 H8 121.7
B12 B8 H8 121.9
B10 B9 B6 60.3(2)
B10 B9 B5 106.6(3)
B6 B9 B5 58.5(2)
B10 B9 B8 106.1(3)
B6 B9 B8 104.9(3)
B5 B9 B8 58.5(3)
B10 B9 B12 60.0(2)
B6 B9 B12 107.9(3)
B5 B9 B12 107.0(3)
B8 B9 B12 59.6(3)
B10 B9 H9 122.1
B6 B9 H9 122.6
B5 B9 H9 123.1
B8 B9 H9 123.7
B12 B9 H9 121.5
C1 B10 B9 106.1(3)
C1 B10 B6 59.1(2)
B9 B10 B6 59.9(3)
C1 B10 B11 61.5(2)
B9 B10 B11 111.4(3)
B6 B10 B11 111.7(3)
C1 B10 B12 105.4(3)
B9 B10 B12 62.5(3)
B6 B10 B12 109.5(3)
B11 B10 B12 58.9(2)
C1 B10 H10 123.9
B9 B10 H10 120.6
B6 B10 H10 120.4
B11 B10 H10 119.1
B12 B10 H10 122.1
B12 B11 C1 103.4(3)
B12 B11 B10 61.3(2)
C1 B11 B10 56.5(2)
B12 B11 C2 102.6(3)
C1 B11 C2 55.10(19)
B10 B11 C2 100.9(3)
B12 B11 B7 56.5(2)
C1 B11 B7 100.6(3)
B10 B11 B7 103.5(3)
C2 B11 B7 58.2(2)
B12 B11 H11 123.4
C1 B11 H11 126.5
B10 B11 H11 124.1
C2 B11 H11 126.0
B7 B11 H11 125.4
B7 B12 B11 62.8(3)
B7 B12 B10 107.1(3)
B11 B12 B10 59.8(2)
B7 B12 B8 58.8(3)
B11 B12 B8 108.8(3)
B10 B12 B8 103.6(3)
B7 B12 B9 106.9(3)
B11 B12 B9 107.9(3)
B10 B12 B9 57.4(3)
B8 B12 B9 59.0(3)
B7 B12 H12 121.3
B11 B12 H12 119.8
B10 B12 H12 124.4
B8 B12 H12 123.4
B9 B12 H12 123.0
C2 C1 B3 63.2(2)
C2 C1 B10 111.4(3)
B3 C1 B10 113.9(3)
C2 C1 B6 111.9(3)
B3 C1 B6 61.3(2)
B10 C1 B6 62.9(2)
C2 C1 B11 62.7(2)
B3 C1 B11 117.1(3)
B10 C1 B11 62.0(2)
B6 C1 B11 115.2(3)
C2 C1 H1 120.0
B3 C1 H1 117.2
B10 C1 H1 119.0
B6 C1 H1 118.6
B11 C1 H1 116.3
C1 C2 B4 108.0(3)
C1 C2 B3 59.2(2)
B4 C2 B3 60.7(2)
C1 C2 B7 108.5(3)
B4 C2 B7 63.7(2)
B3 C2 B7 111.8(3)
C1 C2 B11 62.2(2)
B4 C2 B11 114.8(3)
B3 C2 B11 113.2(3)
B7 C2 B11 61.4(2)
C1 C2 S1 114.6(2)
B4 C2 S1 119.1(2)
B3 C2 S1 108.7(2)
B7 C2 S1 131.5(2)
B11 C2 S1 122.8(2)
C8 C3 C4 107.9(2)
C8 C3 S1 110.1(2)
C4 C3 S1 114.0(2)
C8 C3 H3 108.3
C4 C3 H3 108.3
S1 C3 H3 108.3
C10 C4 C3 117.1(3)
C10 C4 C5 116.0(3)
C3 C4 C5 99.1(2)
C10 C4 H4A 108.0
C3 C4 H4A 108.0
C5 C4 H4A 108.0
C9 C5 C6 97.4(3)
C9 C5 C4 101.0(2)
C6 C5 C4 105.1(2)
C9 C5 H5A 116.8
C6 C5 H5A 116.8
C4 C5 H5A 116.8
C7 C6 C5 109.5(3)
C7 C6 H6A 125.2
C5 C6 H6A 125.2
C6 C7 C8 105.4(3)
C6 C7 H7A 127.3
C8 C7 H7A 127.3
C9 C8 C7 98.6(3)
C9 C8 C3 98.7(2)
C7 C8 C3 103.2(2)
C9 C8 B3 123.0(3)
C7 C8 B3 121.7(3)
C3 C8 B3 107.9(3)
C5 C9 C8 99.2(2)
C5 C9 H9A 111.9
C8 C9 H9A 111.9
C5 C9 H9B 111.9
C8 C9 H9B 111.9
H9A C9 H9B 109.6
O1 C10 C4 121.3(3)
O1 C10 C11 120.2(3)
C4 C10 C11 118.5(3)
C12 C11 C15 107.5(3)
C12 C11 C10 124.3(3)
C15 C11 C10 126.3(3)
C12 C11 Fe1 69.70(18)
C15 C11 Fe1 69.93(18)
C10 C11 Fe1 113.5(2)
C11 C12 C13 109.3(3)
C11 C12 Fe1 69.63(18)
C13 C12 Fe1 70.64(18)
C11 C12 H12A 125.3
C13 C12 H12A 125.3
Fe1 C12 H12A 125.3
C14 C13 C12 106.9(3)
C14 C13 Fe1 69.76(17)
C12 C13 Fe1 68.55(18)
C14 C13 H13A 126.6
C12 C13 H13A 126.6
Fe1 C13 H13A 126.6
C13 C14 C15 109.3(3)
C13 C14 Fe1 69.88(17)
C15 C14 Fe1 69.40(17)
C13 C14 H14 125.4
C15 C14 H14 125.4
Fe1 C14 H14 125.4
C14 C15 C11 107.0(3)
C14 C15 Fe1 70.07(19)
C11 C15 Fe1 68.57(17)
C14 C15 H15 126.5
C11 C15 H15 126.5
Fe1 C15 H15 126.5
C17 C16 C20 106.1(3)
C17 C16 Fe1 71.59(19)
C20 C16 Fe1 68.43(19)
C17 C16 H16 126.9
C20 C16 H16 126.9
Fe1 C16 H16 126.9
C18 C17 C16 109.2(3)
C18 C17 Fe1 71.4(2)
C16 C17 Fe1 68.1(2)
C18 C17 H17 125.4
C16 C17 H17 125.4
Fe1 C17 H17 125.4
C17 C18 C19 109.2(3)
C17 C18 Fe1 69.78(19)
C19 C18 Fe1 68.27(18)
C17 C18 H18 125.3
C19 C18 H18 125.3
Fe1 C18 H18 125.3
C20 C19 C18 105.7(3)
C20 C19 Fe1 67.79(18)
C18 C19 Fe1 71.36(18)
C20 C19 H19 127.1
C18 C19 H19 127.1
Fe1 C19 H19 127.1
C19 C20 C16 109.7(3)
C19 C20 Fe1 71.44(18)
C16 C20 Fe1 70.12(19)
C19 C20 H20 125.1
C16 C20 H20 125.1
Fe1 C20 H20 125.1
C20 Fe1 C11 122.25(14)
C20 Fe1 C12 155.16(13)
C11 Fe1 C12 40.68(12)
C20 Fe1 C16 41.45(15)
C11 Fe1 C16 109.16(14)
C12 Fe1 C16 118.50(14)
C20 Fe1 C15 110.99(15)
C11 Fe1 C15 41.50(12)
C12 Fe1 C15 68.76(13)
C16 Fe1 C15 130.27(15)
C20 Fe1 C14 129.03(14)
C11 Fe1 C14 68.67(13)
C12 Fe1 C14 68.00(12)
C16 Fe1 C14 168.17(15)
C15 Fe1 C14 40.53(13)
C20 Fe1 C13 163.89(14)
C11 Fe1 C13 68.94(13)
C12 Fe1 C13 40.81(12)
C16 Fe1 C13 150.85(15)
C15 Fe1 C13 68.70(14)
C14 Fe1 C13 40.36(12)
C20 Fe1 C19 40.78(13)
C11 Fe1 C19 156.05(13)
C12 Fe1 C19 161.77(12)
C16 Fe1 C19 69.43(15)
C15 Fe1 C19 120.17(14)
C14 Fe1 C19 107.54(14)
C13 Fe1 C19 124.43(13)
C20 Fe1 C17 67.67(15)
C11 Fe1 C17 127.64(12)
C12 Fe1 C17 106.87(13)
C16 Fe1 C17 40.35(15)
C15 Fe1 C17 167.37(13)
C14 Fe1 C17 150.19(14)
C13 Fe1 C17 116.31(15)
C19 Fe1 C17 67.67(14)
C20 Fe1 C18 67.16(14)
C11 Fe1 C18 162.76(12)
C12 Fe1 C18 124.73(13)
C16 Fe1 C18 67.29(15)
C15 Fe1 C18 153.33(13)
C14 Fe1 C18 118.33(14)
C13 Fe1 C18 105.48(14)
C19 Fe1 C18 40.37(13)
C17 Fe1 C18 38.87(13)
C2 S1 C3 93.96(15)

loop_
_geom_bond_atom_site_label_1
_geom_bond_atom_site_label_2
_geom_bond_distance
B3 C8 1.588(5)
B3 C1 1.659(5)
B3 B6 1.709(6)
B3 B4 1.724(6)
B3 C2 1.724(5)
B3 B5 1.741(5)
B4 C2 1.689(6)
B4 B8 1.731(6)
B4 B5 1.741(6)
B4 B7 1.803(6)
B4 H4 1.1000
B5 B6 1.723(6)
B5 B8 1.744(6)
B5 B9 1.780(6)
B5 H5 1.1000
B6 C1 1.691(5)
B6 B9 1.746(6)
B6 B10 1.753(6)
B6 H6 1.1000
B7 B12 1.674(6)
B7 B8 1.712(7)
B7 C2 1.729(5)
B7 B11 1.786(6)
B7 H7 1.1000
B8 B9 1.792(7)
B8 B12 1.803(7)
B8 H8 1.1000
B9 B10 1.745(7)
B9 B12 1.838(7)
B9 H9 1.1000
B10 C1 1.670(5)
B10 B11 1.768(6)
B10 B12 1.794(6)
B10 H10 1.1000
B11 B12 1.751(6)
B11 C1 1.760(5)
B11 C2 1.769(5)
B11 H11 1.1000
B12 H12 1.1000
C1 C2 1.632(5)
C1 H1 0.9699
C2 S1 1.782(3)
C3 C8 1.547(4)
C3 C4 1.557(4)
C3 S1 1.824(3)
C3 H3 0.9800
C4 C10 1.462(4)
C4 C5 1.605(4)
C4 H4A 0.9800
C5 C9 1.500(4)
C5 C6 1.502(4)
C5 H5A 0.9800
C6 C7 1.380(4)
C6 H6A 0.9300
C7 C8 1.529(5)
C7 H7A 0.9300
C8 C9 1.504(4)
C9 H9A 0.9700
C9 H9B 0.9700
C10 O1 1.249(4)
C10 C11 1.472(4)
C11 C12 1.403(4)
C11 C15 1.436(4)
C11 Fe1 2.018(3)
C12 C13 1.418(4)
C12 Fe1 2.019(3)
C12 H12A 0.9800
C13 C14 1.411(4)
C13 Fe1 2.046(3)
C13 H13A 0.9800
C14 C15 1.414(4)
C14 Fe1 2.045(3)
C14 H14 0.9800
C15 Fe1 2.036(3)
C15 H15 0.9800
C16 C17 1.416(5)
C16 C20 1.428(5)
C16 Fe1 2.029(3)
C16 H16 0.9800
C17 C18 1.388(5)
C17 Fe1 2.076(3)
C17 H17 0.9800
C18 C19 1.433(5)
C18 Fe1 2.096(3)
C18 H18 0.9800
C19 C20 1.416(4)
C19 Fe1 2.055(3)
C19 H19 0.9800
C20 Fe1 2.007(3)
C20 H20 0.9800

loop_
_geom_torsion_atom_site_label_1
_geom_torsion_atom_site_label_2
_geom_torsion_atom_site_label_3
_geom_torsion_atom_site_label_4
_geom_torsion
C8 B3 B4 C2 -94.3(3)
C1 B3 B4 C2 35.5(2)
B6 B3 B4 C2 98.7(3)
B5 B3 B4 C2 135.8(3)
C8 B3 B4 B8 167.9(3)
C1 B3 B4 B8 -62.3(4)
B6 B3 B4 B8 0.9(4)
C2 B3 B4 B8 -97.8(3)
B5 B3 B4 B8 38.0(3)
C8 B3 B4 B5 129.9(4)
C1 B3 B4 B5 -100.3(3)
B6 B3 B4 B5 -37.1(3)
C2 B3 B4 B5 -135.8(3)
C8 B3 B4 B7 -130.8(3)
C1 B3 B4 B7 -1.0(4)
B6 B3 B4 B7 62.2(4)
C2 B3 B4 B7 -36.5(3)
B5 B3 B4 B7 99.3(3)
C8 B3 B5 B6 122.1(5)
C1 B3 B5 B6 -40.1(3)
B4 B3 B5 B6 -138.6(3)
C2 B3 B5 B6 -100.3(3)
C8 B3 B5 B4 -99.3(5)
C1 B3 B5 B4 98.5(3)
B6 B3 B5 B4 138.6(3)
C2 B3 B5 B4 38.3(3)
C8 B3 B5 B8 -136.6(4)
C1 B3 B5 B8 61.2(4)
B6 B3 B5 B8 101.3(4)
B4 B3 B5 B8 -37.3(3)
C2 B3 B5 B8 1.0(4)
C8 B3 B5 B9 159.2(4)
C1 B3 B5 B9 -3.0(4)
B6 B3 B5 B9 37.0(3)
B4 B3 B5 B9 -101.5(3)
C2 B3 B5 B9 -63.3(4)
C2 B4 B5 B6 -3.2(4)
B3 B4 B5 B6 36.4(3)
B8 B4 B5 B6 -101.3(4)
B7 B4 B5 B6 -65.5(4)
C2 B4 B5 B3 -39.6(3)
B8 B4 B5 B3 -137.7(3)
B7 B4 B5 B3 -101.9(3)
C2 B4 B5 B8 98.1(3)
B3 B4 B5 B8 137.7(3)
B7 B4 B5 B8 35.8(3)
C2 B4 B5 B9 59.8(4)
B3 B4 B5 B9 99.4(3)
B8 B4 B5 B9 -38.3(3)
B7 B4 B5 B9 -2.5(4)
C8 B3 B6 C1 98.5(4)
B4 B3 B6 C1 -97.3(3)
C2 B3 B6 C1 -35.5(3)
B5 B3 B6 C1 -134.6(3)
C8 B3 B6 B5 -126.9(5)
C1 B3 B6 B5 134.6(3)
B4 B3 B6 B5 37.3(3)
C2 B3 B6 B5 99.1(3)
C8 B3 B6 B9 -165.6(4)
C1 B3 B6 B9 95.9(3)
B4 B3 B6 B9 -1.4(4)
C2 B3 B6 B9 60.4(4)
B5 B3 B6 B9 -38.7(3)
C8 B3 B6 B10 130.8(4)
C1 B3 B6 B10 32.4(3)
B4 B3 B6 B10 -65.0(4)
C2 B3 B6 B10 -3.2(4)
B5 B3 B6 B10 -102.2(3)
B3 B5 B6 C1 39.0(3)
B4 B5 B6 C1 2.5(4)
B8 B5 B6 C1 -60.3(4)
B9 B5 B6 C1 -99.2(3)
B4 B5 B6 B3 -36.5(3)
B8 B5 B6 B3 -99.3(3)
B9 B5 B6 B3 -138.2(3)
B3 B5 B6 B9 138.2(3)
B4 B5 B6 B9 101.7(3)
B8 B5 B6 B9 38.9(3)
B3 B5 B6 B10 99.9(3)
B4 B5 B6 B10 63.4(4)
B8 B5 B6 B10 0.6(4)
B9 B5 B6 B10 -38.3(3)
C2 B4 B7 B12 -98.0(3)
B3 B4 B7 B12 -60.9(4)
B8 B4 B7 B12 39.5(3)
B5 B4 B7 B12 2.6(4)
C2 B4 B7 B8 -137.5(3)
B3 B4 B7 B8 -100.4(3)
B5 B4 B7 B8 -36.9(3)
B3 B4 B7 C2 37.1(3)
B8 B4 B7 C2 137.5(3)
B5 B4 B7 C2 100.7(3)
C2 B4 B7 B11 -33.1(3)
B3 B4 B7 B11 4.0(4)
B8 B4 B7 B11 104.4(3)
B5 B4 B7 B11 67.6(4)
B12 B7 B8 B4 -138.8(3)
C2 B7 B8 B4 -35.8(3)
B11 B7 B8 B4 -99.3(3)
B12 B7 B8 B5 -100.9(4)
C2 B7 B8 B5 2.0(4)
B11 B7 B8 B5 -61.5(4)
B4 B7 B8 B5 37.8(3)
B12 B7 B8 B9 -36.7(3)
C2 B7 B8 B9 66.3(4)
B11 B7 B8 B9 2.8(4)
B4 B7 B8 B9 102.1(3)
C2 B7 B8 B12 102.9(3)
B11 B7 B8 B12 39.5(3)
B4 B7 B8 B12 138.8(3)
C2 B4 B8 B7 37.0(3)
B3 B4 B8 B7 100.6(3)
B5 B4 B8 B7 138.6(3)
C2 B4 B8 B5 -101.6(3)
B3 B4 B8 B5 -38.0(3)
B7 B4 B8 B5 -138.6(3)
C2 B4 B8 B9 -63.7(4)
B3 B4 B8 B9 0.0(4)
B5 B4 B8 B9 38.0(3)
B7 B4 B8 B9 -100.6(4)
C2 B4 B8 B12 1.5(4)
B3 B4 B8 B12 65.1(4)
B5 B4 B8 B12 103.1(4)
B7 B4 B8 B12 -35.5(3)
B6 B5 B8 B7 60.4(4)
B3 B5 B8 B7 -1.9(4)
B4 B5 B8 B7 -39.1(3)
B9 B5 B8 B7 98.7(4)
B6 B5 B8 B4 99.5(3)
B3 B5 B8 B4 37.2(3)
B9 B5 B8 B4 137.8(3)
B6 B5 B8 B9 -38.3(3)
B3 B5 B8 B9 -100.6(3)
B4 B5 B8 B9 -137.8(3)
B6 B5 B8 B12 -0.6(4)
B3 B5 B8 B12 -62.9(4)
B4 B5 B8 B12 -100.1(4)
B9 B5 B8 B12 37.7(3)
C1 B6 B9 B10 -37.5(3)
B3 B6 B9 B10 -98.9(3)
B5 B6 B9 B10 -137.3(3)
C1 B6 B9 B5 99.8(3)
B3 B6 B9 B5 38.4(3)
B10 B6 B9 B5 137.3(3)
C1 B6 B9 B8 62.8(4)
B3 B6 B9 B8 1.4(4)
B5 B6 B9 B8 -37.0(3)
B10 B6 B9 B8 100.3(3)
C1 B6 B9 B12 0.5(4)
B3 B6 B9 B12 -60.9(4)
B5 B6 B9 B12 -99.3(3)
B10 B6 B9 B12 38.0(3)
B6 B5 B9 B10 37.9(3)
B3 B5 B9 B10 1.2(4)
B4 B5 B9 B10 -61.4(4)
B8 B5 B9 B10 -99.0(4)
B3 B5 B9 B6 -36.8(3)
B4 B5 B9 B6 -99.4(3)
B8 B5 B9 B6 -137.0(3)
B6 B5 B9 B8 137.0(3)
B3 B5 B9 B8 100.2(3)
B4 B5 B9 B8 37.6(3)
B6 B5 B9 B12 100.9(3)
B3 B5 B9 B12 64.2(4)
B4 B5 B9 B12 1.5(4)
B8 B5 B9 B12 -36.1(3)
B7 B8 B9 B10 -4.7(4)
B4 B8 B9 B10 62.0(4)
B5 B8 B9 B10 99.8(3)
B12 B8 B9 B10 -39.4(3)
B7 B8 B9 B6 -67.5(4)
B4 B8 B9 B6 -0.8(4)
B5 B8 B9 B6 37.0(3)
B12 B8 B9 B6 -102.2(3)
B7 B8 B9 B5 -104.5(3)
B4 B8 B9 B5 -37.8(3)
B12 B8 B9 B5 -139.2(3)
B7 B8 B9 B12 34.7(3)
B4 B8 B9 B12 101.4(4)
B5 B8 B9 B12 139.2(3)
B6 B9 B10 C1 38.2(3)
B5 B9 B10 C1 1.1(4)
B8 B9 B10 C1 -60.1(4)
B12 B9 B10 C1 -99.2(3)
B5 B9 B10 B6 -37.1(3)
B8 B9 B10 B6 -98.3(3)
B12 B9 B10 B6 -137.5(3)
B6 B9 B10 B11 103.4(3)
B5 B9 B10 B11 66.3(4)
B8 B9 B10 B11 5.1(4)
B12 B9 B10 B11 -34.1(3)
B6 B9 B10 B12 137.5(3)
B5 B9 B10 B12 100.3(3)
B8 B9 B10 B12 39.2(3)
B3 B6 B10 C1 -32.5(3)
B5 B6 B10 C1 -97.0(3)
B9 B6 B10 C1 -136.2(3)
C1 B6 B10 B9 136.2(3)
B3 B6 B10 B9 103.6(3)
B5 B6 B10 B9 39.1(3)
C1 B6 B10 B11 33.3(3)
B3 B6 B10 B11 0.8(4)
B5 B6 B10 B11 -63.7(4)
B9 B6 B10 B11 -102.9(3)
C1 B6 B10 B12 96.7(3)
B3 B6 B10 B12 64.1(4)
B5 B6 B10 B12 -0.4(4)
B9 B6 B10 B12 -39.5(3)
C1 B10 B11 B12 132.8(3)
B9 B10 B11 B12 35.5(3)
B6 B10 B11 B12 100.4(4)
B9 B10 B11 C1 -97.3(3)
B6 B10 B11 C1 -32.5(3)
B12 B10 B11 C1 -132.8(3)
C1 B10 B11 C2 34.3(2)
B9 B10 B11 C2 -63.0(3)
B6 B10 B11 C2 1.8(4)
B12 B10 B11 C2 -98.5(3)
C1 B10 B11 B7 93.9(3)
B9 B10 B11 B7 -3.4(4)
B6 B10 B11 B7 61.5(4)
B12 B10 B11 B7 -38.9(3)
B8 B7 B11 B12 -41.1(3)
C2 B7 B11 B12 -136.0(3)
B4 B7 B11 B12 -104.1(3)
B12 B7 B11 C1 99.2(3)
B8 B7 B11 C1 58.1(3)
C2 B7 B11 C1 -36.8(2)
B4 B7 B11 C1 -5.0(3)
B12 B7 B11 B10 41.3(3)
B8 B7 B11 B10 0.3(4)
C2 B7 B11 B10 -94.6(3)
B4 B7 B11 B10 -62.8(3)
B12 B7 B11 C2 136.0(3)
B8 B7 B11 C2 94.9(3)
B4 B7 B11 C2 31.8(2)
B8 B7 B12 B11 137.3(3)
C2 B7 B12 B11 39.4(3)
B4 B7 B12 B11 100.1(3)
B8 B7 B12 B10 95.9(3)
C2 B7 B12 B10 -2.1(4)
B11 B7 B12 B10 -41.5(3)
B4 B7 B12 B10 58.7(4)
C2 B7 B12 B8 -98.0(3)
B11 B7 B12 B8 -137.3(3)
B4 B7 B12 B8 -37.2(3)
B8 B7 B12 B9 35.5(3)
C2 B7 B12 B9 -62.4(4)
B11 B7 B12 B9 -101.8(3)
B4 B7 B12 B9 -1.7(4)
C1 B11 B12 B7 -94.0(3)
B10 B11 B12 B7 -132.9(3)
C2 B11 B12 B7 -37.3(3)
C1 B11 B12 B10 39.0(3)
C2 B11 B12 B10 95.7(3)
B7 B11 B12 B10 132.9(3)
C1 B11 B12 B8 -56.2(4)
B10 B11 B12 B8 -95.1(3)
C2 B11 B12 B8 0.5(4)
B7 B11 B12 B8 37.8(3)
C1 B11 B12 B9 6.3(4)
B10 B11 B12 B9 -32.7(3)
C2 B11 B12 B9 63.0(3)
B7 B11 B12 B9 100.3(3)
C1 B10 B12 B7 1.0(4)
B9 B10 B12 B7 -99.5(3)
B6 B10 B12 B7 -61.2(4)
B11 B10 B12 B7 42.9(3)
C1 B10 B12 B11 -41.9(3)
B9 B10 B12 B11 -142.4(3)
B6 B10 B12 B11 -104.1(3)
C1 B10 B12 B8 62.1(4)
B9 B10 B12 B8 -38.3(3)
B6 B10 B12 B8 0.0(4)
B11 B10 B12 B8 104.1(3)
C1 B10 B12 B9 100.5(3)
B6 B10 B12 B9 38.3(3)
B11 B10 B12 B9 142.4(3)
B4 B8 B12 B7 38.3(3)
B5 B8 B12 B7 102.3(3)
B9 B8 B12 B7 139.5(3)
B7 B8 B12 B11 -39.6(3)
B4 B8 B12 B11 -1.3(4)
B5 B8 B12 B11 62.7(4)
B9 B8 B12 B11 100.0(3)
B7 B8 B12 B10 -101.9(3)
B4 B8 B12 B10 -63.6(4)
B5 B8 B12 B10 0.4(4)
B9 B8 B12 B10 37.6(3)
B7 B8 B12 B9 -139.5(3)
B4 B8 B12 B9 -101.2(3)
B5 B8 B12 B9 -37.2(3)
B10 B9 B12 B7 99.8(3)
B6 B9 B12 B7 61.7(4)
B5 B9 B12 B7 0.1(4)
B8 B9 B12 B7 -35.5(3)
B10 B9 B12 B11 33.6(3)
B6 B9 B12 B11 -4.5(4)
B5 B9 B12 B11 -66.1(4)
B8 B9 B12 B11 -101.7(3)
B6 B9 B12 B10 -38.1(3)
B5 B9 B12 B10 -99.7(3)
B8 B9 B12 B10 -135.3(3)
B10 B9 B12 B8 135.3(3)
B6 B9 B12 B8 97.2(3)
B5 B9 B12 B8 35.6(3)
C8 B3 C1 C2 94.7(3)
B6 B3 C1 C2 -138.8(3)
B4 B3 C1 C2 -36.0(2)
B5 B3 C1 C2 -98.9(3)
C8 B3 C1 B10 -162.5(3)
B6 B3 C1 B10 -35.9(3)
B4 B3 C1 B10 66.9(3)
C2 B3 C1 B10 102.9(3)
B5 B3 C1 B10 4.0(4)
C8 B3 C1 B6 -126.5(4)
B4 B3 C1 B6 102.8(3)
C2 B3 C1 B6 138.8(3)
B5 B3 C1 B6 39.9(3)
C8 B3 C1 B11 128.1(3)
B6 B3 C1 B11 -105.4(3)
B4 B3 C1 B11 -2.6(4)
C2 B3 C1 B11 33.4(3)
B5 B3 C1 B11 -65.5(4)
B9 B10 C1 C2 65.8(4)
B6 B10 C1 C2 104.4(3)
B11 B10 C1 C2 -40.1(3)
B12 B10 C1 C2 0.6(4)
B9 B10 C1 B3 -3.2(4)
B6 B10 C1 B3 35.3(3)
B11 B10 C1 B3 -109.2(3)
B12 B10 C1 B3 -68.5(4)
B9 B10 C1 B6 -38.6(3)
B11 B10 C1 B6 -144.5(3)
B12 B10 C1 B6 -103.8(3)
B9 B10 C1 B11 105.9(3)
B6 B10 C1 B11 144.5(3)
B12 B10 C1 B11 40.6(3)
B3 B6 C1 C2 39.3(3)
B5 B6 C1 C2 -0.9(4)
B9 B6 C1 C2 -65.3(4)
B10 B6 C1 C2 -103.6(3)
B5 B6 C1 B3 -40.3(3)
B9 B6 C1 B3 -104.6(3)
B10 B6 C1 B3 -142.9(3)
B3 B6 C1 B10 142.9(3)
B5 B6 C1 B10 102.7(3)
B9 B6 C1 B10 38.3(3)
B3 B6 C1 B11 108.4(3)
B5 B6 C1 B11 68.2(4)
B9 B6 C1 B11 3.8(4)
B10 B6 C1 B11 -34.5(3)
B12 B11 C1 C2 96.2(3)
B10 B11 C1 C2 137.6(3)
B7 B11 C1 C2 38.4(2)
B12 B11 C1 B3 62.6(3)
B10 B11 C1 B3 104.0(3)
C2 B11 C1 B3 -33.5(3)
B7 B11 C1 B3 4.8(3)
B12 B11 C1 B10 -41.4(3)
C2 B11 C1 B10 -137.6(3)
B7 B11 C1 B10 -99.2(3)
B12 B11 C1 B6 -6.5(4)
B10 B11 C1 B6 34.9(3)
C2 B11 C1 B6 -102.7(3)
B7 B11 C1 B6 -64.3(3)
B3 C1 C2 B4 37.4(3)
B10 C1 C2 B4 -69.3(3)
B6 C1 C2 B4 -1.1(4)
B11 C1 C2 B4 -109.1(3)
B10 C1 C2 B3 -106.8(3)
B6 C1 C2 B3 -38.5(3)
B11 C1 C2 B3 -146.5(3)
B3 C1 C2 B7 104.9(3)
B10 C1 C2 B7 -1.9(4)
B6 C1 C2 B7 66.4(4)
B11 C1 C2 B7 -41.6(3)
B3 C1 C2 B11 146.5(3)
B10 C1 C2 B11 39.7(3)
B6 C1 C2 B11 108.0(3)
B3 C1 C2 S1 -97.9(3)
B10 C1 C2 S1 155.3(3)
B6 C1 C2 S1 -136.5(3)
B11 C1 C2 S1 115.5(3)
B3 B4 C2 C1 -36.8(3)
B8 B4 C2 C1 65.8(3)
B5 B4 C2 C1 2.6(4)
B7 B4 C2 C1 102.2(3)
B8 B4 C2 B3 102.6(3)
B5 B4 C2 B3 39.4(3)
B7 B4 C2 B3 139.0(3)
B3 B4 C2 B7 -139.0(3)
B8 B4 C2 B7 -36.4(3)
B5 B4 C2 B7 -99.5(3)
B3 B4 C2 B11 -103.8(3)
B8 B4 C2 B11 -1.2(4)
B5 B4 C2 B11 -64.4(4)
B7 B4 C2 B11 35.2(3)
B3 B4 C2 S1 96.3(3)
B8 B4 C2 S1 -161.2(3)
B5 B4 C2 S1 135.7(3)
B7 B4 C2 S1 -124.8(3)
C8 B3 C2 C1 -109.9(3)
B6 B3 C2 C1 36.7(3)
B4 B3 C2 C1 138.4(3)
B5 B3 C2 C1 99.4(3)
C8 B3 C2 B4 111.7(3)
C1 B3 C2 B4 -138.4(3)
B6 B3 C2 B4 -101.8(3)
B5 B3 C2 B4 -39.1(3)
C8 B3 C2 B7 151.0(3)
C1 B3 C2 B7 -99.1(3)
B6 B3 C2 B7 -62.4(4)
B4 B3 C2 B7 39.3(3)
B5 B3 C2 B7 0.3(4)
C8 B3 C2 B11 -141.9(3)
C1 B3 C2 B11 -32.1(3)
B6 B3 C2 B11 4.6(4)
B4 B3 C2 B11 106.4(3)
B5 B3 C2 B11 67.3(4)
C8 B3 C2 S1 -1.8(3)
C1 B3 C2 S1 108.1(3)
B6 B3 C2 S1 144.7(2)
B4 B3 C2 S1 -113.5(3)
B5 B3 C2 S1 -152.6(2)
B12 B7 C2 C1 2.5(4)
B8 B7 C2 C1 -64.8(4)
B11 B7 C2 C1 42.0(3)
B4 B7 C2 C1 -101.4(3)
B12 B7 C2 B4 103.9(3)
B8 B7 C2 B4 36.7(3)
B11 B7 C2 B4 143.4(3)
B12 B7 C2 B3 65.9(4)
B8 B7 C2 B3 -1.4(4)
B11 B7 C2 B3 105.4(3)
B4 B7 C2 B3 -38.1(3)
B12 B7 C2 B11 -39.5(3)
B8 B7 C2 B11 -106.8(3)
B4 B7 C2 B11 -143.4(3)
B12 B7 C2 S1 -149.4(3)
B8 B7 C2 S1 143.3(3)
B11 B7 C2 S1 -109.9(4)
B4 B7 C2 S1 106.7(4)
B12 B11 C2 C1 -97.7(3)
B10 B11 C2 C1 -35.0(2)
B7 B11 C2 C1 -134.1(3)
B12 B11 C2 B4 0.4(4)
C1 B11 C2 B4 98.1(3)
B10 B11 C2 B4 63.2(3)
B7 B11 C2 B4 -36.0(3)
B12 B11 C2 B3 -66.7(3)
C1 B11 C2 B3 31.0(3)
B10 B11 C2 B3 -3.9(4)
B7 B11 C2 B3 -103.1(3)
B12 B11 C2 B7 36.4(3)
C1 B11 C2 B7 134.1(3)
B10 B11 C2 B7 99.2(3)
B12 B11 C2 S1 159.6(2)
C1 B11 C2 S1 -102.8(3)
B10 B11 C2 S1 -137.7(3)
B7 B11 C2 S1 123.1(3)
C8 C3 C4 C10 126.6(3)
S1 C3 C4 C10 -110.8(3)
C8 C3 C4 C5 1.1(3)
S1 C3 C4 C5 123.7(2)
C10 C4 C5 C9 -160.6(3)
C3 C4 C5 C9 -34.3(3)
C10 C4 C5 C6 -59.7(3)
C3 C4 C5 C6 66.6(3)
C9 C5 C6 C7 32.3(3)
C4 C5 C6 C7 -71.3(3)
C5 C6 C7 C8 -0.7(3)
C6 C7 C8 C9 -31.2(3)
C6 C7 C8 C3 70.0(3)
C6 C7 C8 B3 -168.9(3)
C4 C3 C8 C9 32.0(3)
S1 C3 C8 C9 -92.9(2)
C4 C3 C8 C7 -69.0(3)
S1 C3 C8 C7 166.1(2)
C4 C3 C8 B3 161.0(3)
S1 C3 C8 B3 36.1(3)
C1 B3 C8 C9 31.0(4)
B6 B3 C8 C9 -41.2(6)
B4 B3 C8 C9 155.7(3)
C2 B3 C8 C9 92.7(4)
B5 B3 C8 C9 -130.0(4)
C1 B3 C8 C7 158.5(3)
B6 B3 C8 C7 86.4(5)
B4 B3 C8 C7 -76.8(4)
C2 B3 C8 C7 -139.7(3)
B5 B3 C8 C7 -2.5(6)
C1 B3 C8 C3 -82.6(3)
B6 B3 C8 C3 -154.8(4)
B4 B3 C8 C3 42.1(4)
C2 B3 C8 C3 -20.9(4)
B5 B3 C8 C3 116.4(4)
C6 C5 C9 C8 -50.6(3)
C4 C5 C9 C8 56.4(3)
C7 C8 C9 C5 50.9(3)
C3 C8 C9 C5 -54.0(3)
B3 C8 C9 C5 -172.1(3)
C3 C4 C10 O1 -21.4(4)
C5 C4 C10 O1 95.2(4)
C3 C4 C10 C11 160.9(3)
C5 C4 C10 C11 -82.5(3)
O1 C10 C11 C12 172.2(3)
C4 C10 C11 C12 -10.1(5)
O1 C10 C11 C15 9.7(5)
C4 C10 C11 C15 -172.5(3)
O1 C10 C11 Fe1 91.4(3)
C4 C10 C11 Fe1 -90.8(3)
C15 C11 C12 C13 0.3(4)
C10 C11 C12 C13 -164.9(3)
Fe1 C11 C12 C13 -59.7(2)
C15 C11 C12 Fe1 60.0(2)
C10 C11 C12 Fe1 -105.3(3)
C11 C12 C13 C14 -0.4(4)
Fe1 C12 C13 C14 -59.5(2)
C11 C12 C13 Fe1 59.1(2)
C12 C13 C14 C15 0.4(4)
Fe1 C13 C14 C15 -58.3(2)
C12 C13 C14 Fe1 58.7(2)
C13 C14 C15 C11 -0.2(4)
Fe1 C14 C15 C11 -58.8(2)
C13 C14 C15 Fe1 58.6(2)
C12 C11 C15 C14 -0.1(4)
C10 C11 C15 C14 164.8(3)
Fe1 C11 C15 C14 59.8(2)
C12 C11 C15 Fe1 -59.8(2)
C10 C11 C15 Fe1 105.0(3)
C20 C16 C17 C18 -0.4(4)
Fe1 C16 C17 C18 59.6(2)
C20 C16 C17 Fe1 -60.0(2)
C16 C17 C18 C19 -0.8(4)
Fe1 C17 C18 C19 56.9(2)
C16 C17 C18 Fe1 -57.6(2)
C17 C18 C19 C20 1.6(4)
Fe1 C18 C19 C20 59.4(2)
C17 C18 C19 Fe1 -57.8(2)
C18 C19 C20 C16 -1.9(4)
Fe1 C19 C20 C16 59.9(2)
C18 C19 C20 Fe1 -61.7(2)
C17 C16 C20 C19 1.4(4)
Fe1 C16 C20 C19 -60.7(2)
C17 C16 C20 Fe1 62.1(2)
C19 C20 Fe1 C11 -157.4(2)
C16 C20 Fe1 C11 82.6(2)
C19 C20 Fe1 C12 163.1(3)
C16 C20 Fe1 C12 43.1(4)
C19 C20 Fe1 C16 120.0(3)
C19 C20 Fe1 C15 -112.3(2)
C16 C20 Fe1 C15 127.7(2)
C19 C20 Fe1 C14 -69.8(3)
C16 C20 Fe1 C14 170.2(2)
C19 C20 Fe1 C13 -26.5(6)
C16 C20 Fe1 C13 -146.5(5)
C16 C20 Fe1 C19 -120.0(3)
C19 C20 Fe1 C17 81.2(2)
C16 C20 Fe1 C17 -38.8(2)
C19 C20 Fe1 C18 39.0(2)
C16 C20 Fe1 C18 -81.0(2)
C12 C11 Fe1 C20 -155.8(2)
C15 C11 Fe1 C20 85.8(2)
C10 C11 Fe1 C20 -36.1(3)
C15 C11 Fe1 C12 -118.4(3)
C10 C11 Fe1 C12 119.7(3)
C12 C11 Fe1 C16 -111.8(2)
C15 C11 Fe1 C16 129.8(2)
C10 C11 Fe1 C16 7.9(3)
C12 C11 Fe1 C15 118.4(3)
C10 C11 Fe1 C15 -121.9(3)
C12 C11 Fe1 C14 80.64(19)
C15 C11 Fe1 C14 -37.81(18)
C10 C11 Fe1 C14 -159.7(3)
C12 C11 Fe1 C13 37.21(18)
C15 C11 Fe1 C13 -81.2(2)
C10 C11 Fe1 C13 156.9(2)
C12 C11 Fe1 C19 165.9(3)
C15 C11 Fe1 C19 47.5(4)
C10 C11 Fe1 C19 -74.4(4)
C12 C11 Fe1 C17 -70.4(2)
C15 C11 Fe1 C17 171.13(19)
C10 C11 Fe1 C17 49.2(3)
C12 C11 Fe1 C18 -36.8(5)
C15 C11 Fe1 C18 -155.2(4)
C10 C11 Fe1 C18 82.9(5)
C11 C12 Fe1 C20 55.6(4)
C13 C12 Fe1 C20 175.9(3)
C13 C12 Fe1 C11 120.3(3)
C11 C12 Fe1 C16 86.6(2)
C13 C12 Fe1 C16 -153.1(2)
C11 C12 Fe1 C15 -38.69(17)
C13 C12 Fe1 C15 81.6(2)
C11 C12 Fe1 C14 -82.43(19)
C13 C12 Fe1 C14 37.85(19)
C11 C12 Fe1 C13 -120.3(3)
C11 C12 Fe1 C19 -161.6(4)
C13 C12 Fe1 C19 -41.3(5)
C11 C12 Fe1 C17 128.77(19)
C13 C12 Fe1 C17 -111.0(2)
C11 C12 Fe1 C18 167.53(18)
C13 C12 Fe1 C18 -72.2(2)
C17 C16 Fe1 C20 -116.5(3)
C17 C16 Fe1 C11 126.1(2)
C20 C16 Fe1 C11 -117.4(2)
C17 C16 Fe1 C12 82.6(2)
C20 C16 Fe1 C12 -160.9(2)
C17 C16 Fe1 C15 167.98(19)
C20 C16 Fe1 C15 -75.5(3)
C17 C16 Fe1 C14 -156.5(6)
C20 C16 Fe1 C14 -40.0(8)
C17 C16 Fe1 C13 45.2(4)
C20 C16 Fe1 C13 161.7(3)
C17 C16 Fe1 C19 -79.3(2)
C20 C16 Fe1 C19 37.2(2)
C20 C16 Fe1 C17 116.5(3)
C17 C16 Fe1 C18 -35.81(19)
C20 C16 Fe1 C18 80.7(2)
C14 C15 Fe1 C20 126.10(19)
C11 C15 Fe1 C20 -115.4(2)
C14 C15 Fe1 C11 -118.5(3)
C14 C15 Fe1 C12 -80.57(19)
C11 C15 Fe1 C12 37.94(18)
C14 C15 Fe1 C16 169.4(2)
C11 C15 Fe1 C16 -72.0(3)
C11 C15 Fe1 C14 118.5(3)
C14 C15 Fe1 C13 -36.62(18)
C11 C15 Fe1 C13 81.88(19)
C14 C15 Fe1 C19 81.7(2)
C11 C15 Fe1 C19 -159.75(17)
C14 C15 Fe1 C17 -152.5(6)
C11 C15 Fe1 C17 -34.0(7)
C14 C15 Fe1 C18 45.4(4)
C11 C15 Fe1 C18 163.9(3)
C13 C14 Fe1 C20 162.9(2)
C15 C14 Fe1 C20 -76.2(2)
C13 C14 Fe1 C11 -82.2(2)
C15 C14 Fe1 C11 38.69(18)
C13 C14 Fe1 C12 -38.26(19)
C15 C14 Fe1 C12 82.6(2)
C13 C14 Fe1 C16 -163.8(6)
C15 C14 Fe1 C16 -43.0(7)
C13 C14 Fe1 C15 -120.9(3)
C15 C14 Fe1 C13 120.9(3)
C13 C14 Fe1 C19 122.93(19)
C15 C14 Fe1 C19 -116.2(2)
C13 C14 Fe1 C17 47.4(3)
C15 C14 Fe1 C17 168.3(2)
C13 C14 Fe1 C18 80.4(2)
C15 C14 Fe1 C18 -158.69(18)
C14 C13 Fe1 C20 -55.3(6)
C12 C13 Fe1 C20 -173.8(5)
C14 C13 Fe1 C11 81.4(2)
C12 C13 Fe1 C11 -37.10(18)
C14 C13 Fe1 C12 118.5(3)
C14 C13 Fe1 C16 173.3(3)
C12 C13 Fe1 C16 54.7(4)
C14 C13 Fe1 C15 36.78(19)
C12 C13 Fe1 C15 -81.8(2)
C12 C13 Fe1 C14 -118.5(3)
C14 C13 Fe1 C19 -76.0(2)
C12 C13 Fe1 C19 165.49(19)
C14 C13 Fe1 C17 -155.90(19)
C12 C13 Fe1 C17 85.6(2)
C14 C13 Fe1 C18 -115.7(2)
C12 C13 Fe1 C18 125.71(19)
C18 C19 Fe1 C20 116.5(3)
C20 C19 Fe1 C11 53.3(4)
C18 C19 Fe1 C11 169.8(3)
C20 C19 Fe1 C12 -157.1(4)
C18 C19 Fe1 C12 -40.6(5)
C20 C19 Fe1 C16 -37.8(2)
C18 C19 Fe1 C16 78.7(2)
C20 C19 Fe1 C15 87.7(2)
C18 C19 Fe1 C15 -155.77(19)
C20 C19 Fe1 C14 130.1(2)
C18 C19 Fe1 C14 -113.4(2)
C20 C19 Fe1 C13 171.4(2)
C18 C19 Fe1 C13 -72.1(2)
C20 C19 Fe1 C17 -81.2(2)
C18 C19 Fe1 C17 35.3(2)
C20 C19 Fe1 C18 -116.5(3)
C18 C17 Fe1 C20 -80.8(2)
C16 C17 Fe1 C20 39.8(2)
C18 C17 Fe1 C11 164.84(19)
C16 C17 Fe1 C11 -74.5(3)
C18 C17 Fe1 C12 124.9(2)
C16 C17 Fe1 C12 -114.4(2)
C18 C17 Fe1 C16 -120.7(3)
C18 C17 Fe1 C15 -167.3(6)
C16 C17 Fe1 C15 -46.6(7)
C18 C17 Fe1 C14 49.9(3)
C16 C17 Fe1 C14 170.6(2)
C18 C17 Fe1 C13 82.0(2)
C16 C17 Fe1 C13 -157.3(2)
C18 C17 Fe1 C19 -36.6(2)
C16 C17 Fe1 C19 84.1(2)
C16 C17 Fe1 C18 120.7(3)
C17 C18 Fe1 C20 82.3(2)
C19 C18 Fe1 C20 -39.4(2)
C17 C18 Fe1 C11 -44.3(5)
C19 C18 Fe1 C11 -166.0(4)
C17 C18 Fe1 C12 -72.7(2)
C19 C18 Fe1 C12 165.66(18)
C17 C18 Fe1 C16 37.1(2)
C19 C18 Fe1 C16 -84.5(2)
C17 C18 Fe1 C15 173.8(3)
C19 C18 Fe1 C15 52.2(4)
C17 C18 Fe1 C14 -154.4(2)
C19 C18 Fe1 C14 83.9(2)
C17 C18 Fe1 C13 -112.9(2)
C19 C18 Fe1 C13 125.4(2)
C17 C18 Fe1 C19 121.6(3)
C19 C18 Fe1 C17 -121.6(3)
C1 C2 S1 C3 83.1(2)
B4 C2 S1 C3 -47.0(3)
B3 C2 S1 C3 19.2(2)
B7 C2 S1 C3 -126.3(3)
B11 C2 S1 C3 154.7(3)
C8 C3 S1 C2 -33.3(2)
C4 C3 S1 C2 -154.7(2)
